data_1540984
loop_
_publ_author_name
'Simonov, M.A.'
'Karpov, O.G.'
'Shvirkst, Ya.Ya.'
'Gode, G.K.'

_publ_section_title
;
 Location of hydrogen atoms in the crystal structure of Ba(B(OH)4)2*H2O
;
_journal_name_full Kristallografiya
_journal_page_first 1292
_journal_page_last 1294
_journal_volume 34
_journal_year 1989
_chemical_formula_sum 'B2 Ba H10 O9'
_chemical_name_systematic 'Ba (B (O H)4)2 H2 O'
_space_group_IT_number 14
_symmetry_space_group_name_Hall '-P 2bc'
_symmetry_space_group_name_H-M 'P 1 1 21/b'
_cell_angle_alpha 90
_cell_angle_beta 90
_cell_angle_gamma 102.32
_cell_formula_units_Z 4
_cell_length_a 5.961
_cell_length_b 15.16
_cell_length_c 8.543
_cell_volume 754.242
_citation_journal_id_ASTM KRISAJ
_cod_data_source_file Simonov_KRISAJ_1989_1903.cif
_cod_data_source_block H10B2Ba1O9
_cod_original_cell_volume 754.2416
_cod_original_sg_symbol_Hall '-P 2ybc (-x,z,y)'
_cod_original_formula_sum 'H10 B2 Ba1 O9'
_cod_database_code 1540984

loop_
_symmetry_equiv_pos_as_xyz
x,y,z
-x,-y+1/2,z+1/2
-x,-y,-z
x,y-1/2,-z-1/2

loop_
_atom_site_label
_atom_site_type_symbol
_atom_site_fract_x
_atom_site_fract_y
_atom_site_fract_z
_atom_site_occupancy
_atom_site_U_iso_or_equiv
H3 H+1 0.911 0.089 0.056 1 0.0
O2 O-2 0.233 0.2487 0.159 1 0.0
H9 H+1 0.196 0.058 0.239 1 0.0
O4 O-2 0.4304 0.1682 0.981 1 0.0
O9 O-2 0.9539 0.4401 0.2087 1 0.0
H7 H+1 0.57 0.024 0.183 1 0.0
O7 O-2 0.7891 0.5491 0.065 1 0.0
H10 H+1 0.055 0.074 0.78 1 0.0
O3 O-2 0.019 0.1221 0.0154 1 0.0
H1 H+1 0.502 0.09 0.55 1 0.0
H6 H+1 0.322 0.24 0.834 1 0.0
H8 H+1 0.824 0.037 0.508 1 0.0
B2 B+3 0.2419 0.1579 0.0965 1 0.0
H2 H+1 0.657 0.215 0.653 1 0.0
B1 B+3 0.7391 0.4714 0.1733 1 0.0
H4 H+1 0.422 0.116 0.941 1 0.0
O6 O-2 0.6514 0.9991 0.1792 1 0.0
O1 O-2 0.5282 0.3946 0.0965 1 0.0
O8 O-2 0.2809 0.1006 0.2284 1 0.0
Ba1 Ba+2 0.12506 0.7118 0.02389 1 0.0
O5 O-2 0.7388 0.7241 0.2196 1 0.0
H5 H+1 0.632 0.17 0.281 1 0.0
